data_4344918
loop_
_publ_author_name
'Wang, S. L.'
'Kang, H. Y.'
'Cheng, C. Y.'
'Lii, K. H.'

_publ_section_title
;
 Hydrothermal synthesis and structural characterization of two layered
 mixed-valence vanadyl phosphate hydrates Na0.50VOPO4.2.0H2O and
 K0.50VOPO4.1.5H2O
;
_journal_name_full 'Inorganic Chemistry'
_journal_page_first 3496
_journal_page_last 3499
_journal_paper_doi 10.1021/ic00018a020
_journal_volume 30
_journal_year 1991
_chemical_formula_sum 'H3 K0.5 O6.5 P V'
_chemical_formula_weight 208.482
_space_group_IT_number 2
_symmetry_cell_setting triclinic
_symmetry_Int_Tables_number 2
_symmetry_space_group_name_Hall '-P 1'
_symmetry_space_group_name_H-M 'P -1'
_cell_angle_alpha 89.11(2)
_cell_angle_beta 72.84(2)
_cell_angle_gamma 89.98(2)
_cell_formula_units_Z 2
_cell_length_a 6.282(2)
_cell_length_b 6.285(1)
_cell_length_c 6.679(2)
_cell_volume 251.93(12)
_diffrn_ambient_temperature 297
_diffrn_radiation_probe x-ray
_diffrn_radiation_type MoK\a
_diffrn_radiation_wavelength 0.71073
_exptl_absorpt_coefficient_mu 2.59
_exptl_crystal_density_diffrn 2.748
_refine_ls_number_reflns 1030
_refine_ls_R_factor_gt 0.0309
_refine_ls_wR_factor_gt 0.0369
_cod_data_source_file Inorg-Chem-1991-30-3496-3499-2.cif
_cod_data_source_block H3K0.5O6.5PV
_cod_database_code 4344918

loop_
_symmetry_equiv_pos_site_id
_symmetry_equiv_pos_as_xyz
1 x,y,z
2 -x,-y,-z

loop_
_atom_site_label
_atom_site_type_symbol
_atom_site_thermal_displace_type
_atom_site_fract_x
_atom_site_fract_y
_atom_site_fract_z
_atom_site_occupancy
_atom_site_U_iso_or_equiv
_atom_site_calc_flag
_atom_site_refinement_flags
_atom_site_disorder_assembly
_atom_site_disorder_group
V V Uiso 0.28783(7) 0.75387(7) 0.40273(8) 1.000 0.0069(2) . . . .
P P Uiso 0.24970(10) 0.25020(10) 0.49550(10) 1.000 0.0085(3) . . . .
O1 O Uiso 0.2876(4) 0.0615(3) 0.3452(4) 1.000 0.0137(7) . . . .
O2 O Uiso 0.6090(3) 0.7685(3) 0.3519(4) 1.000 0.0146(7) . . . .
O3 O Uiso 0.3118(4) 0.4480(3) 0.3531(4) 1.000 0.0176(7) . . . .
O4 O Uiso -0.0085(3) 0.7439(4) 0.3623(4) 1.000 0.0167(7) . . . .
O5 O Uiso 0.3850(4) 0.7608(4) 0.0398(4) 1.000 0.0262(9) . . . .
O6 O Uiso 0.2130(4) 0.7579(4) 0.6513(4) 1.000 0.0195(8) . . . .
O7 O Uiso 0.00000 0.50000 0.00000 1.000 0.063(2) . . . .
K K Uiso 0.00000 0.00000 0.00000 1.000 0.0687(7) . . . .
H5A H Uiso 0.49240 0.72050 -0.01750 1.000 0.0800 . . . .
H5B H Uiso 0.28520 0.64250 0.02250 1.000 0.0800 . . . .

loop_
_geom_angle_atom_site_label_1
_geom_angle_atom_site_label_2
_geom_angle_atom_site_label_3
_geom_angle
_geom_angle_site_symmetry_1
_geom_angle_site_symmetry_2
_geom_angle_site_symmetry_3
_geom_angle_publ_flag
O2 V O3 89.47(10) . . . yes
O2 V O4 162.83(11) . . . yes
O2 V O5 82.99(10) . . . yes
O2 V O6 98.79(12) . . . yes
O1 V O2 88.99(10) 1_565 . . yes
O3 V O4 88.36(11) . . . yes
O3 V O5 80.91(10) . . . yes
O3 V O6 101.15(12) . . . yes
O1 V O3 159.83(11) 1_565 . . yes
O4 V O5 79.85(10) . . . yes
O4 V O6 98.34(12) . . . yes
O1 V O4 87.21(11) 1_565 . . yes
O5 V O6 177.26(12) . . . yes
O1 V O5 78.94(10) 1_565 . . yes
O1 V O6 98.97(12) 1_565 . . yes
O1 P O3 105.03(13) . . . yes
O1 P O4 111.38(14) . . 2_566 yes
O1 P O2 111.84(13) . . 2_666 yes
O3 P O4 112.44(14) . . 2_566 yes
O2 P O3 111.88(13) 2_666 . . yes
O2 P O4 104.46(13) 2_666 . 2_566 yes
V O1 P 130.34(16) 1_545 . . yes
V O2 P 130.69(16) . . 2_666 yes
V O3 P 133.87(16) . . . yes
V O4 P 135.96(16) . . 2_566 yes
V O5 H5A 118.00 . . . no
V O5 H5B 98.00 . . . no
H5A O5 H5B 101.00 . . . no

loop_
_geom_bond_atom_site_label_1
_geom_bond_atom_site_label_2
_geom_bond_distance
_geom_bond_site_symmetry_1
_geom_bond_site_symmetry_2
_geom_bond_publ_flag
V O2 1.947(2) . . yes
V O3 1.954(2) . . yes
V O4 1.959(2) . . yes
V O5 2.318(3) . . yes
V O6 1.587(3) . . yes
V O1 1.966(2) . 1_565 yes
P O1 1.538(2) . . yes
P O3 1.532(2) . . yes
P O4 1.533(2) . 2_566 yes
P O2 1.540(2) . 2_666 yes
O5 H5A 0.7200 . . no
O5 H5B 1.0000 . . no

loop_
_geom_hbond_atom_site_label_D
_geom_hbond_atom_site_label_H
_geom_hbond_atom_site_label_A
_geom_hbond_distance_DH
_geom_hbond_distance_HA
_geom_hbond_distance_DA
_geom_hbond_angle_DHA
_geom_hbond_site_symmetry_A
_geom_hbond_publ_flag
O5 H5A O1 0.7200 2.5900 2.980(4) 117.00 2_665 yes
O5 H5A O3 0.7200 2.4700 3.065(4) 141.00 2_665 yes
O5 H5B O7 1.0000 2.0500 3.000(3) 158.00 . yes

loop_
_geom_torsion_atom_site_label_1
_geom_torsion_atom_site_label_2
_geom_torsion_atom_site_label_3
_geom_torsion_atom_site_label_4
_geom_torsion
_geom_torsion_site_symmetry_1
_geom_torsion_site_symmetry_2
_geom_torsion_site_symmetry_3
_geom_torsion_site_symmetry_4
_geom_torsion_publ_flag
O3 V O2 P -91.72(16) . . . 2_666 no
O5 V O2 P -172.62(16) . . . 2_666 no
O6 V O2 P 9.48(18) . . . 2_666 no
O1 V O2 P 108.40(16) 1_565 . . 2_666 no
O2 V O3 P 107.1(2) . . . . no
O4 V O3 P -90.0(2) . . . . no
O5 V O3 P -169.9(2) . . . . no
O6 V O3 P 8.2(3) . . . . no
O1 V O3 P -167.3(2) 1_565 . . . no
O3 V O4 P 104.3(2) . . . 2_566 no
O5 V O4 P -174.7(2) . . . 2_566 no
O6 V O4 P 3.2(2) . . . 2_566 no
O1 V O4 P -95.4(2) 1_565 . . 2_566 no
O2 V O1 P -93.2(2) . . 1_565 1_565 no
O3 V O1 P -178.9(2) . . 1_565 1_565 no
O4 V O1 P 103.5(2) . . 1_565 1_565 no
O5 V O1 P -176.3(2) . . 1_565 1_565 no
O6 V O1 P 5.5(2) . . 1_565 1_565 no
O3 P O1 V 170.09(19) . . . 1_545 no
O4 P O1 V -67.9(2) 2_566 . . 1_545 no
O2 P O1 V 48.5(2) 2_666 . . 1_545 no
O1 P O3 V 172.8(2) . . . . no
O4 P O3 V 51.5(3) 2_566 . . . no
O2 P O3 V -65.7(2) 2_666 . . . no
O1 P O4 V -50.9(3) . . 2_566 2_566 no
O3 P O4 V 66.7(2) . . 2_566 2_566 no
O1 P O2 V 67.08(18) . . 2_666 2_666 no
O3 P O2 V -50.43(19) . . 2_666 2_666 no
